data_4310963
loop_
_publ_author_name
'Eva Sch\"on'
'Dietmar A. Plattner'
'Peter Chen'

_publ_section_title
;
 Defect-Induced Acceleration of a Solid-State Chemical Reaction in Zinc
 Alkoxide Single Crystals
;
_journal_name_full 'Inorganic Chemistry'
_journal_page_first 3164
_journal_page_last 3169
_journal_paper_doi 10.1021/ic030341o
_journal_volume 43
_journal_year 2004
_chemical_formula_sum 'C44 H62 N2 O4 Zn2'
_chemical_formula_weight 813.7
_chemical_name_systematic
; 
 ? 
;
_space_group_IT_number 15
_symmetry_cell_setting monoclinic
_symmetry_space_group_name_Hall '-C 2yc'
_symmetry_space_group_name_H-M 'C 1 2/c 1'
_atom_sites_solution_hydrogens geom
_atom_sites_solution_primary direct
_atom_sites_solution_secondary difmap
_audit_creation_method SHELXL
_cell_angle_alpha 90.00
_cell_angle_beta 107.64(4)
_cell_angle_gamma 90.00
_cell_formula_units_Z 8
_cell_length_a 24.046(5)
_cell_length_b 11.003(19)
_cell_length_c 17.460(13)
_cell_measurement_reflns_used 24
_cell_measurement_temperature 161
_cell_measurement_theta_max 14.8
_cell_measurement_theta_min 12.4
_cell_volume 4402(8)
_computing_cell_refinement CAD4
_computing_data_collection CAD4
_computing_molecular_graphics 'ORTEP (Johnson, 1976)'
_computing_structure_refinement 'SHELXL-93 (Sheldrick, 1993)'
_computing_structure_solution 'SHELXS-86 (Sheldrick, 1990)'
_diffrn_ambient_temperature 161
_diffrn_measurement_device w\scans
_diffrn_measurement_method 3
_diffrn_radiation_monochromator graphite
_diffrn_radiation_source 'fine-focus sealed tube'
_diffrn_radiation_type MoK\a
_diffrn_radiation_wavelength 0.71069
_diffrn_reflns_av_R_equivalents 0.0254
_diffrn_reflns_av_sigmaI/netI 0.0200
_diffrn_reflns_limit_h_max 29
_diffrn_reflns_limit_h_min 0
_diffrn_reflns_limit_k_max 13
_diffrn_reflns_limit_k_min 0
_diffrn_reflns_limit_l_max 20
_diffrn_reflns_limit_l_min -21
_diffrn_reflns_number 4416
_diffrn_reflns_theta_max 25.96
_diffrn_reflns_theta_min 1.78
_diffrn_standards_interval_count 3600
_diffrn_standards_number N/A
_exptl_absorpt_coefficient_mu 1.130
_exptl_crystal_colour colourless
_exptl_crystal_density_diffrn 1.228
_exptl_crystal_description box
_exptl_crystal_F_000 1728
_exptl_crystal_size_max 0.4
_exptl_crystal_size_mid 0.4
_exptl_crystal_size_min 0.3
_refine_diff_density_max 0.434
_refine_diff_density_min -0.641
_refine_diff_density_rms 0.083
_refine_ls_extinction_method none
_refine_ls_goodness_of_fit_all 1.087
_refine_ls_goodness_of_fit_obs 1.045
_refine_ls_hydrogen_treatment refall
_refine_ls_matrix_type full
_refine_ls_number_parameters 359
_refine_ls_number_reflns 4020
_refine_ls_number_restraints 0
_refine_ls_restrained_S_all 1.945
_refine_ls_restrained_S_obs 1.045
_refine_ls_R_factor_all 0.0560
_refine_ls_R_factor_obs 0.0367
_refine_ls_shift/esd_max -0.001
_refine_ls_shift/esd_mean 0.000
_refine_ls_structure_factor_coef Fsqd
_refine_ls_weighting_details 'w=1/[\s^2^(Fo^2^)+(0.0692P)^2^+9.4308P] where P=(Fo^2^+2Fc^2^)/3'
_refine_ls_weighting_scheme calc
_refine_ls_wR_factor_all 0.2176
_refine_ls_wR_factor_obs 0.1063
_reflns_number_observed 3591
_reflns_number_total 4310
_reflns_observed_criterion >2sigma(I)
_cod_data_source_file ic030341o_s_3.cif
_cod_data_source_block XRD_3_1atoluene
_cod_depositor_comments
;
The following automatic conversions were performed:

'_refine_ls_weighting_scheme' value 'calc
w=1/[\s^2^(Fo^2^)+(0.0692P)^2^+9.4308P] where P=(Fo^2^+2Fc^2^)/3' was
changed to 'calc'. New tag '_refine_ls_weighting_details' was
created. The value of the new tag was set to
'w=1/[\s^2^(Fo^2^)+(0.0692P)^2^+9.4308P] where P=(Fo^2^+2Fc^2^)/3'.

Automatic conversion script
Id: cif_fix_values 3143 2015-03-26 13:38:13Z robertas 
;
_cod_original_cell_volume 4402.3(83)
_cod_database_code 4310963

loop_
_symmetry_equiv_pos_as_xyz
'x, y, z'
'-x, y, -z+1/2'
'x+1/2, y+1/2, z'
'-x+1/2, y+1/2, -z+1/2'
'-x, -y, -z'
'x, -y, z-1/2'
'-x+1/2, -y+1/2, -z'
'x+1/2, -y+1/2, z-1/2'

loop_
_atom_site_aniso_label
_atom_site_aniso_U_11
_atom_site_aniso_U_22
_atom_site_aniso_U_33
_atom_site_aniso_U_23
_atom_site_aniso_U_13
_atom_site_aniso_U_12
Zn1 0.0219(2) 0.0308(2) 0.0179(2) -0.00163(12) -0.00045(12) -0.00035(12)
O1 0.0208(9) 0.0368(11) 0.0189(9) -0.0014(8) 0.0045(7) 0.0006(8)
C12 0.0294(15) 0.048(2) 0.0224(14) -0.0057(13) 0.0086(11) 0.0070(13)
C13 0.063(3) 0.069(3) 0.028(2) 0.000(2) 0.022(2) 0.009(2)
C14 0.059(3) 0.052(2) 0.044(2) -0.013(2) 0.018(2) 0.013(2)
C15 0.032(2) 0.096(4) 0.054(3) -0.016(2) 0.021(2) 0.000(2)
N1 0.0240(11) 0.0299(12) 0.0217(11) -0.0020(9) 0.0021(9) -0.0009(9)
C9 0.034(2) 0.0292(15) 0.0285(15) -0.0032(12) -0.0013(12) -0.0034(13)
C10 0.038(2) 0.036(2) 0.061(2) -0.003(2) 0.006(2) 0.003(2)
C11 0.064(2) 0.042(2) 0.033(2) 0.003(2) 0.003(2) -0.017(2)
C1 0.0203(12) 0.037(2) 0.0203(12) -0.0038(11) 0.0033(10) -0.0023(11)
C2 0.0195(12) 0.037(2) 0.0204(12) 0.0023(11) 0.0043(10) -0.0001(11)
C3 0.0244(14) 0.039(2) 0.0249(14) -0.0004(13) 0.0030(11) -0.0056(13)
C4 0.0262(14) 0.045(2) 0.0274(14) 0.0071(13) 0.0024(12) 0.0029(13)
C5 0.0290(15) 0.036(2) 0.0315(15) 0.0092(12) 0.0118(12) 0.0066(12)
C6 0.0261(14) 0.036(2) 0.0251(14) 0.0039(11) 0.0109(11) 0.0005(12)
C8 0.047(2) 0.033(2) 0.034(2) 0.0006(14) 0.0091(15) 0.0019(15)
C7 0.0207(13) 0.036(2) 0.0220(13) 0.0025(11) 0.0066(10) 0.0026(11)
O2 0.0332(11) 0.0300(11) 0.0286(10) -0.0036(9) -0.0058(9) 0.0018(9)
C16 0.048(2) 0.042(2) 0.0270(15) -0.0061(13) 0.0096(13) -0.0028(15)
C17 0.052(2) 0.058(2) 0.042(2) -0.005(2) 0.023(2) -0.001(2)
C18 0.052(2) 0.079(3) 0.046(2) -0.001(2) 0.019(2) 0.020(2)
C19 0.084(3) 0.048(2) 0.035(2) 0.004(2) 0.025(2) 0.014(2)
C20 0.064(2) 0.050(2) 0.035(2) -0.006(2) 0.015(2) -0.014(2)
C21 0.042(2) 0.065(2) 0.036(2) -0.006(2) 0.005(2) -0.008(2)
C22 0.080(3) 0.061(3) 0.046(2) 0.005(2) 0.021(2) 0.014(2)

loop_
_atom_site_label
_atom_site_type_symbol
_atom_site_fract_x
_atom_site_fract_y
_atom_site_fract_z
_atom_site_U_iso_or_equiv
_atom_site_thermal_displace_type
_atom_site_occupancy
_atom_site_calc_flag
_atom_site_refinement_flags
_atom_site_disorder_group
Zn1 Zn 0.054073(13) 0.14649(3) 0.81567(2) 0.02496(13) Uani 1 d . .
O1 O 0.03007(8) 0.1617(2) 0.69860(11) 0.0258(4) Uani 1 d . .
C12 C 0.05969(13) 0.1056(3) 0.6476(2) 0.0330(7) Uani 1 d . .
C13 C 0.0329(2) 0.1547(5) 0.5629(2) 0.0513(10) Uani 1 d . .
H131 H -0.0086(19) 0.1293(34) 0.5437(25) 0.048(11) Uiso 1 d . .
H132 H 0.0390(15) 0.2314(36) 0.5618(21) 0.033(10) Uiso 1 d . .
H133 H 0.0498(18) 0.1207(37) 0.5326(26) 0.048(11) Uiso 1 d . .
C14 C 0.0529(2) -0.0324(4) 0.6495(2) 0.0509(10) Uani 1 d . .
H141 H 0.0690(18) -0.0561(40) 0.7072(28) 0.061(12) Uiso 1 d . .
H142 H 0.0145(23) -0.0562(46) 0.6351(28) 0.074(15) Uiso 1 d . .
H143 H 0.0724(22) -0.0714(48) 0.6192(31) 0.080(15) Uiso 1 d . .
C15 C 0.1237(2) 0.1404(5) 0.6799(3) 0.0592(12) Uani 1 d . .
H151 H 0.1439(18) 0.1080(39) 0.6482(25) 0.052(11) Uiso 1 d . .
H152 H 0.1311(17) 0.2275(42) 0.6814(25) 0.051(12) Uiso 1 d . .
H153 H 0.1395(19) 0.1190(39) 0.7358(29) 0.057(12) Uiso 1 d . .
N1 N 0.10952(10) 0.2623(2) 0.89043(13) 0.0263(5) Uani 1 d . .
C9 C 0.10433(14) 0.3982(3) 0.8808(2) 0.0329(7) Uani 1 d . .
H9 H 0.1349(14) 0.4365(30) 0.9223(20) 0.029(8) Uiso 1 d . .
C10 C 0.0452(2) 0.4392(3) 0.8858(3) 0.0472(9) Uani 1 d . .
H101 H 0.0119(17) 0.4031(38) 0.8447(24) 0.047(10) Uiso 1 d . .
H102 H 0.0412(16) 0.4094(35) 0.9338(23) 0.040(10) Uiso 1 d . .
H103 H 0.0383(21) 0.5339(47) 0.8735(29) 0.077(14) Uiso 1 d . .
C11 C 0.1135(2) 0.4326(4) 0.8017(2) 0.0489(9) Uani 1 d . .
H111 H 0.1102(18) 0.5233(42) 0.7927(25) 0.058(12) Uiso 1 d . .
H112 H 0.0820(25) 0.3935(54) 0.7559(34) 0.094(17) Uiso 1 d . .
H113 H 0.1544(25) 0.4141(53) 0.7967(32) 0.092(17) Uiso 1 d . .
C1 C 0.15086(11) 0.2206(3) 0.9509(2) 0.0267(6) Uani 1 d . .
H1 H 0.1766(12) 0.2872(28) 0.9857(17) 0.021(7) Uiso 1 d . .
C2 C 0.16593(11) 0.0948(3) 0.9723(2) 0.0261(6) Uani 1 d . .
C3 C 0.21312(12) 0.0756(3) 1.0430(2) 0.0306(6) Uani 1 d . .
H3 H 0.2314(15) 0.1372(30) 1.0667(21) 0.029(9) Uiso 1 d . .
C4 C 0.23198(13) -0.0397(3) 1.0695(2) 0.0341(7) Uani 1 d . .
H4 H 0.2658(15) -0.0581(32) 1.1183(21) 0.038(9) Uiso 1 d . .
C5 C 0.20424(13) -0.1414(3) 1.0254(2) 0.0316(6) Uani 1 d . .
H5 H 0.2161(12) -0.2271(28) 1.0432(17) 0.020(7) Uiso 1 d . .
C6 C 0.15830(13) -0.1290(3) 0.9560(2) 0.0283(6) Uani 1 d . .
C8 C 0.1282(2) -0.2377(3) 0.9089(2) 0.0391(7) Uani 1 d . .
H81 H 0.1478(17) -0.3143(40) 0.9291(23) 0.047(10) Uiso 1 d . .
H82 H 0.0863(21) -0.2398(43) 0.9103(27) 0.070(14) Uiso 1 d . .
H83 H 0.1218(16) -0.2355(36) 0.8591(26) 0.045(11) Uiso 1 d . .
C7 C 0.13766(12) -0.0093(3) 0.9278(2) 0.0263(6) Uani 1 d . .
O2 O 0.09385(9) -0.0016(2) 0.86182(12) 0.0340(5) Uani 1 d . .
C16 C 0.1918(2) 0.3125(3) 1.1857(2) 0.0396(7) Uani 1 d . .
C17 C 0.1325(2) 0.3411(4) 1.1628(2) 0.0489(9) Uani 1 d . .
H17 H 0.1062(19) 0.2820(41) 1.1790(26) 0.061(12) Uiso 1 d . .
C18 C 0.1115(2) 0.4426(5) 1.1152(2) 0.0579(11) Uani 1 d . .
H18 H 0.0729(23) 0.4723(47) 1.1017(31) 0.081(16) Uiso 1 d . .
C19 C 0.1488(2) 0.5164(4) 1.0893(2) 0.0541(10) Uani 1 d . .
H19 H 0.1337(17) 0.5809(40) 1.0577(24) 0.051(11) Uiso 1 d . .
C20 C 0.2068(2) 0.4882(4) 1.1098(2) 0.0498(9) Uani 1 d . .
H20 H 0.2345(21) 0.5509(49) 1.0945(29) 0.081(15) Uiso 1 d . .
C21 C 0.2282(2) 0.3874(4) 1.1576(2) 0.0490(9) Uani 1 d . .
H21 H 0.2714(21) 0.3611(38) 1.1675(28) 0.063(13) Uiso 1 d . .
C22 C 0.2158(3) 0.2076(5) 1.2401(3) 0.0618(11) Uani 1 d . .
H221 H 0.2148(28) 0.1336(58) 1.2126(41) 0.110(22) Uiso 1 d . .
H222 H 0.1896(28) 0.1742(57) 1.2786(40) 0.111(20) Uiso 1 d . .
H223 H 0.2528(31) 0.2211(64) 1.2654(41) 0.117(25) Uiso 1 d . .

loop_
_atom_type_symbol
_atom_type_description
_atom_type_scat_dispersion_real
_atom_type_scat_dispersion_imag
_atom_type_scat_source
C C 0.0033 0.0016 'International Tables Vol C Tables 4.2.6.8 and 6.1.1.4'
H H 0.0000 0.0000 'International Tables Vol C Tables 4.2.6.8 and 6.1.1.4'
N N 0.0061 0.0033 'International Tables Vol C Tables 4.2.6.8 and 6.1.1.4'
O O 0.0106 0.0060 'International Tables Vol C Tables 4.2.6.8 and 6.1.1.4'
Zn Zn 0.2839 1.4301 'International Tables Vol C Tables 4.2.6.8 and 6.1.1.4'

loop_
_geom_angle_atom_site_label_1
_geom_angle_atom_site_label_2
_geom_angle_atom_site_label_3
_geom_angle
_geom_angle_site_symmetry_1
_geom_angle_site_symmetry_3
_geom_angle_publ_flag
O2 Zn1 O1 117.32(9) . . ?
O2 Zn1 O1 118.88(9) . 2_556 ?
O1 Zn1 O1 83.91(9) . 2_556 ?
O2 Zn1 N1 96.67(13) . . ?
O1 Zn1 N1 123.47(10) . . ?
O1 Zn1 N1 118.79(10) 2_556 . ?
O2 Zn1 Zn1 122.71(8) . 2_556 ?
O1 Zn1 Zn1 42.56(6) . 2_556 ?
O1 Zn1 Zn1 42.19(6) 2_556 2_556 ?
N1 Zn1 Zn1 140.55(8) . 2_556 ?
C12 O1 Zn1 124.5(2) . . ?
C12 O1 Zn1 124.6(2) . 2_556 ?
Zn1 O1 Zn1 95.24(9) . 2_556 ?
O1 C12 C15 107.3(3) . . ?
O1 C12 C13 107.8(3) . . ?
C15 C12 C13 110.8(4) . . ?
O1 C12 C14 109.7(3) . . ?
C15 C12 C14 110.2(3) . . ?
C13 C12 C14 110.9(3) . . ?
C1 N1 C9 117.4(2) . . ?
C1 N1 Zn1 119.9(2) . . ?
C9 N1 Zn1 122.7(2) . . ?
N1 C9 C11 108.7(3) . . ?
N1 C9 C10 109.7(3) . . ?
C11 C9 C10 112.1(3) . . ?
N1 C1 C2 128.1(3) . . ?
C3 C2 C7 118.4(3) . . ?
C3 C2 C1 116.0(3) . . ?
C7 C2 C1 125.6(3) . . ?
C4 C3 C2 121.6(3) . . ?
C3 C4 C5 119.7(3) . . ?
C6 C5 C4 121.5(3) . . ?
C5 C6 C7 119.6(3) . . ?
C5 C6 C8 121.7(3) . . ?
C7 C6 C8 118.7(3) . . ?
O2 C7 C2 123.3(3) . . ?
O2 C7 C6 117.5(3) . . ?
C2 C7 C6 119.2(3) . . ?
C7 O2 Zn1 125.8(2) . . ?
C21 C16 C17 117.5(4) . . ?
C21 C16 C22 121.2(4) . . ?
C17 C16 C22 121.3(4) . . ?
C18 C17 C16 120.3(4) . . ?
C19 C18 C17 120.8(4) . . ?
C20 C19 C18 119.6(4) . . ?
C19 C20 C21 120.0(4) . . ?
C20 C21 C16 121.7(4) . . ?

loop_
_geom_bond_atom_site_label_1
_geom_bond_atom_site_label_2
_geom_bond_distance
_geom_bond_site_symmetry_2
_geom_bond_publ_flag
Zn1 O2 1.937(3) . ?
Zn1 O1 1.956(2) . ?
Zn1 O1 1.969(2) 2_556 ?
Zn1 N1 2.012(3) . ?
Zn1 Zn1 2.899(2) 2_556 ?
O1 C12 1.437(3) . ?
O1 Zn1 1.969(2) 2_556 ?
C12 C15 1.520(5) . ?
C12 C13 1.521(5) . ?
C12 C14 1.528(6) . ?
N1 C1 1.295(4) . ?
N1 C9 1.506(5) . ?
C9 C11 1.513(5) . ?
C9 C10 1.519(5) . ?
C1 C2 1.451(5) . ?
C2 C3 1.417(4) . ?
C2 C7 1.434(4) . ?
C3 C4 1.379(5) . ?
C4 C5 1.406(5) . ?
C5 C6 1.378(4) . ?
C6 C7 1.440(5) . ?
C6 C8 1.507(5) . ?
C7 O2 1.307(3) . ?
C16 C21 1.395(5) . ?
C16 C17 1.396(5) . ?
C16 C22 1.495(6) . ?
C17 C18 1.393(6) . ?
C18 C19 1.383(6) . ?
C19 C20 1.367(6) . ?
C20 C21 1.390(6) . ?
